data_4115143
loop_
_publ_author_name
'Jik Chin'
'Suhman Chung'
'Dong H. Kim'

_publ_section_title
;
 Synergistic Effect between Metal Coordination and Hydrogen Bonding in
 Phosphate and Halide Recognition
;
_journal_name_full 'Journal of the American Chemical Society'
_journal_page_first 10948
_journal_page_last 10949
_journal_paper_doi 10.1021/ja026920u
_journal_volume 124
_journal_year 2002
_chemical_formula_sum 'C15 H22 Cl Co N5 O10 P'
_chemical_formula_weight 557.73
_chemical_name_systematic
;
 ?
;
_space_group_IT_number 43
_symmetry_cell_setting orthorhombic
_symmetry_space_group_name_Hall 'F 2 -2d'
_symmetry_space_group_name_H-M 'F d d 2'
_atom_sites_solution_hydrogens geom
_atom_sites_solution_primary direct
_atom_sites_solution_secondary difmap
_audit_creation_method SHELXL-97
_cell_angle_alpha 90.00
_cell_angle_beta 90.00
_cell_angle_gamma 90.00
_cell_formula_units_Z 16
_cell_length_a 17.5069(6)
_cell_length_b 31.2182(11)
_cell_length_c 16.0615(6)
_cell_measurement_temperature 243(2)
_cell_volume 8778.2(5)
_computing_cell_refinement 'Bruker SMART'
_computing_data_collection 'Bruker SMART'
_computing_data_reduction 'Bruker SHELXTL'
_computing_molecular_graphics 'Bruker SHELXTL'
_computing_publication_material 'Bruker SHELXTL'
_computing_structure_refinement 'SHELXL-97 (Sheldrick, 1997)'
_computing_structure_solution 'SHELXS-97 (Sheldrick, 1990)'
_diffrn_ambient_temperature 243(2)
_diffrn_measured_fraction_theta_full 0.974
_diffrn_measured_fraction_theta_max 0.974
_diffrn_measurement_device_type 'CCD area detector'
_diffrn_measurement_method 'phi and omega scans'
_diffrn_radiation_monochromator graphite
_diffrn_radiation_source 'fine-focus sealed tube'
_diffrn_radiation_type MoK\a
_diffrn_radiation_wavelength 0.71073
_diffrn_reflns_av_R_equivalents 0.1112
_diffrn_reflns_av_sigmaI/netI 0.0779
_diffrn_reflns_limit_h_max 20
_diffrn_reflns_limit_h_min -14
_diffrn_reflns_limit_k_max 33
_diffrn_reflns_limit_k_min -36
_diffrn_reflns_limit_l_max 18
_diffrn_reflns_limit_l_min -18
_diffrn_reflns_number 8737
_diffrn_reflns_theta_full 24.31
_diffrn_reflns_theta_max 24.31
_diffrn_reflns_theta_min 1.84
_exptl_absorpt_coefficient_mu 1.040
_exptl_absorpt_correction_type none
_exptl_crystal_colour red
_exptl_crystal_density_diffrn 1.688
_exptl_crystal_description plate
_exptl_crystal_F_000 4576
_exptl_crystal_size_max 0.10
_exptl_crystal_size_mid 0.30
_exptl_crystal_size_min 0.40
_refine_diff_density_max 0.968
_refine_diff_density_min -1.434
_refine_diff_density_rms 0.156
_refine_ls_abs_structure_details 'Flack H D (1983), Acta Cryst. A39, 876-881'
_refine_ls_abs_structure_Flack -0.04(3)
_refine_ls_extinction_method none
_refine_ls_goodness_of_fit_ref 1.107
_refine_ls_hydrogen_treatment mixed
_refine_ls_matrix_type full
_refine_ls_number_parameters 298
_refine_ls_number_reflns 3344
_refine_ls_number_restraints 1
_refine_ls_restrained_S_all 1.107
_refine_ls_R_factor_all 0.0734
_refine_ls_R_factor_gt 0.0653
_refine_ls_shift/su_max 0.001
_refine_ls_shift/su_mean 0.000
_refine_ls_structure_factor_coef Fsqd
_refine_ls_weighting_details 'calc w=1/[\s^2^(Fo^2^)+(0.1084P)^2^+46.5018P] where P=(Fo^2^+2Fc^2^)/3'
_refine_ls_weighting_scheme calc
_refine_ls_wR_factor_gt 0.1597
_refine_ls_wR_factor_ref 0.1654
_reflns_number_gt 3136
_reflns_number_total 3344
_reflns_threshold_expression >2sigma(I)
_cod_data_source_file ja026920u_s1.cif
_cod_data_source_block xc731
_cod_database_code 4115143

loop_
_symmetry_equiv_pos_as_xyz
'x, y, z'
'-x, -y, z'
'x+1/4, -y+1/4, z+1/4'
'-x+1/4, y+1/4, z+1/4'
'x, y+1/2, z+1/2'
'-x, -y+1/2, z+1/2'
'x+1/4, -y+3/4, z+3/4'
'-x+1/4, y+3/4, z+3/4'
'x+1/2, y, z+1/2'
'-x+1/2, -y, z+1/2'
'x+3/4, -y+1/4, z+3/4'
'-x+3/4, y+1/4, z+3/4'
'x+1/2, y+1/2, z'
'-x+1/2, -y+1/2, z'
'x+3/4, -y+3/4, z+1/4'
'-x+3/4, y+3/4, z+1/4'

loop_
_atom_site_label
_atom_site_type_symbol
_atom_site_fract_x
_atom_site_fract_y
_atom_site_fract_z
_atom_site_U_iso_or_equiv
_atom_site_adp_type
_atom_site_occupancy
_atom_site_symmetry_multiplicity
_atom_site_calc_flag
_atom_site_refinement_flags
Co Co 0.60884(5) 0.30263(3) 0.95151(5) 0.0188(3) Uani 1 1 d .
Cl Cl 0.59572(11) 0.34431(6) 0.41383(12) 0.0357(5) Uani 1 1 d .
P P 0.45989(10) 0.31667(6) 1.06247(12) 0.0253(4) Uani 1 1 d .
O1 O 0.5004(3) 0.30654(15) 0.9815(3) 0.0274(11) Uani 1 1 d .
O2 O 0.4820(3) 0.35575(17) 1.1087(3) 0.0354(12) Uani 1 1 d .
O3 O 0.4694(3) 0.27459(15) 1.1173(4) 0.0334(12) Uani 1 1 d .
O4 O 0.3718(3) 0.32003(19) 1.0419(4) 0.0444(15) Uani 1 1 d .
O5 O 0.7976(3) 0.29795(16) 0.8217(3) 0.0335(12) Uani 1 1 d .
O6 O 0.7137(3) 0.29727(14) 0.9262(3) 0.0231(11) Uani 1 1 d .
O7 O 0.5461(5) 0.3126(3) 0.3895(7) 0.095(3) Uani 1 1 d .
O8 O 0.5644(8) 0.3679(4) 0.4800(5) 0.117(4) Uani 1 1 d .
O9 O 0.6078(5) 0.3731(2) 0.3460(5) 0.070(2) Uani 1 1 d .
O10 O 0.6652(5) 0.3267(3) 0.4416(7) 0.091(3) Uani 1 1 d .
C1 C 0.5373(4) 0.3307(2) 0.7861(5) 0.0276(16) Uani 1 1 d .
C2 C 0.5461(5) 0.3380(2) 0.6976(5) 0.0379(18) Uani 1 1 d .
H2B H 0.5045 0.3481 0.6662 0.045 Uiso 1 1 calc R
C3 C 0.6142(5) 0.3302(3) 0.6593(5) 0.040(2) Uani 1 1 d .
H3A H 0.6192 0.3336 0.6014 0.048 Uiso 1 1 calc R
C4 C 0.6766(5) 0.3172(3) 0.7074(5) 0.0339(17) Uani 1 1 d .
H4A H 0.7243 0.3124 0.6824 0.041 Uiso 1 1 calc R
C5 C 0.6673(4) 0.3114(2) 0.7921(5) 0.0266(16) Uani 1 1 d .
C6 C 0.7332(4) 0.3015(2) 0.8474(5) 0.0248(15) Uani 1 1 d .
C7 C 0.6059(5) 0.2163(2) 1.0151(5) 0.037(2) Uani 1 1 d .
H7B H 0.6463 0.1949 1.0070 0.045 Uiso 1 1 calc R
H7C H 0.5588 0.2011 1.0299 0.045 Uiso 1 1 calc R
C8 C 0.6280(4) 0.2465(3) 1.0844(4) 0.0284(16) Uani 1 1 d .
C9 C 0.6424(5) 0.2356(3) 1.1667(5) 0.0374(19) Uani 1 1 d .
H9B H 0.6392 0.2069 1.1843 0.045 Uiso 1 1 calc R
C10 C 0.6613(5) 0.2672(3) 1.2213(5) 0.050(2) Uani 1 1 d .
H10B H 0.6691 0.2602 1.2776 0.059 Uiso 1 1 calc R
C11 C 0.6694(5) 0.3099(3) 1.1958(5) 0.0387(18) Uani 1 1 d .
H11A H 0.6840 0.3315 1.2335 0.046 Uiso 1 1 calc R
C12 C 0.6553(4) 0.3191(3) 1.1133(5) 0.0282(16) Uani 1 1 d .
C13 C 0.6633(5) 0.3623(3) 1.0717(5) 0.0342(17) Uani 1 1 d .
H13A H 0.6393 0.3843 1.1065 0.041 Uiso 1 1 calc R
H13B H 0.7175 0.3694 1.0658 0.041 Uiso 1 1 calc R
C14 C 0.3338(6) 0.2852(4) 1.0007(11) 0.082(4) Uani 1 1 d .
H14A H 0.2804 0.2923 0.9928 0.122 Uiso 1 1 calc R
H14B H 0.3379 0.2595 1.0346 0.122 Uiso 1 1 calc R
H14C H 0.3576 0.2801 0.9471 0.122 Uiso 1 1 calc R
C15 C 0.4514(6) 0.2774(3) 1.2059(6) 0.050(2) Uani 1 1 d .
H15A H 0.4595 0.2497 1.2318 0.075 Uiso 1 1 calc R
H15B H 0.3984 0.2858 1.2127 0.075 Uiso 1 1 calc R
H15C H 0.4842 0.2985 1.2320 0.075 Uiso 1 1 calc R
N1 N 0.4705(4) 0.3375(3) 0.8232(4) 0.047(2) Uani 1 1 d .
H1A H 0.4658 0.3332 0.8765 0.056 Uiso 1 1 calc R
H1B H 0.4314 0.3461 0.7942 0.056 Uiso 1 1 calc R
N2 N 0.5980(3) 0.31733(17) 0.8310(4) 0.0249(13) Uani 1 1 d .
N3 N 0.5941(3) 0.24125(17) 0.9357(4) 0.0248(13) Uani 1 1 d .
N4 N 0.6261(4) 0.36177(18) 0.9873(4) 0.0277(13) Uani 1 1 d .
N5 N 0.6339(3) 0.28798(19) 1.0604(4) 0.0214(12) Uani 1 1 d .

loop_
_atom_site_aniso_label
_atom_site_aniso_U_11
_atom_site_aniso_U_22
_atom_site_aniso_U_33
_atom_site_aniso_U_23
_atom_site_aniso_U_13
_atom_site_aniso_U_12
Co 0.0288(5) 0.0100(4) 0.0175(4) 0.0009(4) 0.0009(4) 0.0011(4)
Cl 0.0433(10) 0.0317(10) 0.0320(9) 0.0032(8) -0.0075(8) -0.0006(8)
P 0.0325(9) 0.0122(8) 0.0310(10) -0.0006(7) 0.0081(8) 0.0013(7)
O1 0.030(2) 0.022(2) 0.030(3) 0.002(2) 0.002(2) 0.000(2)
O2 0.049(3) 0.020(3) 0.037(3) -0.001(2) 0.004(3) -0.001(2)
O3 0.047(3) 0.013(2) 0.040(3) 0.007(2) 0.011(2) 0.002(2)
O4 0.041(3) 0.033(3) 0.059(4) 0.002(3) 0.012(3) 0.006(3)
O5 0.040(3) 0.028(3) 0.032(3) 0.005(2) 0.010(2) 0.002(2)
O6 0.028(2) 0.021(2) 0.020(3) 0.0006(19) 0.0032(19) -0.0016(19)
O7 0.084(6) 0.083(6) 0.118(8) 0.025(6) -0.040(6) -0.055(5)
O8 0.189(10) 0.118(8) 0.043(4) 0.008(5) 0.013(6) 0.099(8)
O9 0.103(6) 0.036(4) 0.069(5) 0.021(4) 0.012(5) -0.004(4)
O10 0.068(5) 0.071(6) 0.133(8) 0.029(6) -0.036(6) 0.004(4)
C1 0.039(4) 0.018(3) 0.026(4) -0.001(3) -0.006(3) 0.007(3)
C2 0.060(5) 0.029(4) 0.025(4) 0.002(3) -0.015(4) -0.005(3)
C3 0.068(6) 0.033(5) 0.019(4) 0.003(3) -0.006(4) -0.009(4)
C4 0.048(4) 0.031(4) 0.023(4) 0.002(3) 0.003(4) -0.007(3)
C5 0.043(4) 0.013(3) 0.024(4) -0.004(3) 0.009(3) -0.005(3)
C6 0.037(4) 0.009(3) 0.028(4) -0.003(3) 0.011(3) 0.000(3)
C7 0.069(6) 0.014(4) 0.029(4) 0.007(3) -0.007(4) -0.004(4)
C8 0.035(4) 0.027(4) 0.024(4) 0.001(3) -0.001(3) 0.007(3)
C9 0.049(5) 0.027(4) 0.036(4) 0.015(4) -0.003(4) 0.001(3)
C10 0.060(5) 0.062(6) 0.027(5) 0.014(4) -0.002(4) 0.008(5)
C11 0.051(5) 0.040(4) 0.025(4) -0.008(4) 0.000(4) 0.000(4)
C12 0.025(3) 0.035(4) 0.025(4) 0.001(3) 0.000(3) -0.002(3)
C13 0.048(4) 0.025(4) 0.029(4) -0.005(3) -0.007(4) -0.005(3)
C14 0.051(6) 0.065(8) 0.129(12) -0.008(8) -0.021(7) -0.023(5)
C15 0.077(6) 0.029(4) 0.044(5) 0.008(4) 0.031(5) 0.005(4)
N1 0.054(4) 0.057(5) 0.030(4) 0.001(4) -0.018(3) 0.024(4)
N2 0.042(3) 0.006(3) 0.027(3) -0.002(2) -0.003(3) 0.001(2)
N3 0.038(3) 0.009(3) 0.027(3) 0.003(2) 0.003(3) 0.001(2)
N4 0.040(3) 0.009(3) 0.034(3) 0.004(3) -0.006(3) 0.003(2)
N5 0.026(3) 0.017(3) 0.021(3) 0.001(2) 0.002(2) -0.001(2)

loop_
_atom_type_symbol
_atom_type_description
_atom_type_scat_dispersion_real
_atom_type_scat_dispersion_imag
_atom_type_scat_source
C C 0.0033 0.0016 'International Tables Vol C Tables 4.2.6.8 and 6.1.1.4'
H H 0.0000 0.0000 'International Tables Vol C Tables 4.2.6.8 and 6.1.1.4'
N N 0.0061 0.0033 'International Tables Vol C Tables 4.2.6.8 and 6.1.1.4'
O O 0.0106 0.0060 'International Tables Vol C Tables 4.2.6.8 and 6.1.1.4'
Co Co 0.3494 0.9721 'International Tables Vol C Tables 4.2.6.8 and 6.1.1.4'
P P 0.1023 0.0942 'International Tables Vol C Tables 4.2.6.8 and 6.1.1.4'
Cl Cl 0.1484 0.1585 'International Tables Vol C Tables 4.2.6.8 and 6.1.1.4'

loop_
_geom_angle_atom_site_label_1
_geom_angle_atom_site_label_2
_geom_angle_atom_site_label_3
_geom_angle
N5 Co O6 87.2(2)
N5 Co N3 85.0(2)
O6 Co N3 90.8(2)
N5 Co N4 85.4(3)
O6 Co N4 89.8(2)
N3 Co N4 170.3(3)
N5 Co O1 90.7(2)
O6 Co O1 177.7(2)
N3 Co O1 88.0(2)
N4 Co O1 91.1(2)
N5 Co N2 171.7(3)
O6 Co N2 84.5(2)
N3 Co N2 95.0(2)
N4 Co N2 94.7(2)
O1 Co N2 97.5(2)
O7 Cl O8 110.3(8)
O7 Cl O10 110.8(6)
O8 Cl O10 107.6(7)
O7 Cl O9 109.2(5)
O8 Cl O9 107.9(6)
O10 Cl O9 111.1(6)
O2 P O1 118.7(3)
O2 P O4 107.8(3)
O1 P O4 107.0(3)
O2 P O3 112.1(3)
O1 P O3 104.7(3)
O4 P O3 105.8(3)
P O1 Co 132.6(3)
C15 O3 P 117.9(5)
C14 O4 P 119.8(7)
C6 O6 Co 116.8(4)
N1 C1 N2 120.1(7)
N1 C1 C2 120.6(7)
N2 C1 C2 119.3(7)
C3 C2 C1 120.5(7)
C2 C3 C4 119.0(7)
C5 C4 C3 119.4(8)
N2 C5 C4 122.2(7)
N2 C5 C6 116.1(6)
C4 C5 C6 121.6(7)
O5 C6 O6 124.2(7)
O5 C6 C5 122.7(7)
O6 C6 C5 113.1(6)
N3 C7 C8 109.5(6)
N5 C8 C9 119.5(7)
N5 C8 C7 114.1(6)
C9 C8 C7 126.4(7)
C10 C9 C8 118.6(7)
C9 C10 C11 121.7(8)
C12 C11 C10 117.4(8)
N5 C12 C11 120.5(7)
N5 C12 C13 113.1(6)
C11 C12 C13 126.4(7)
N4 C13 C12 110.4(6)
C1 N2 C5 119.5(6)
C1 N2 Co 131.6(5)
C5 N2 Co 109.0(5)
C7 N3 Co 112.3(4)
C13 N4 Co 110.0(4)
C12 N5 C8 122.2(6)
C12 N5 Co 118.8(5)
C8 N5 Co 119.0(5)

loop_
_geom_bond_atom_site_label_1
_geom_bond_atom_site_label_2
_geom_bond_distance
Co N5 1.860(6)
Co O6 1.888(5)
Co N3 1.950(5)
Co N4 1.958(6)
Co O1 1.962(5)
Co N2 1.998(6)
Cl O7 1.375(8)
Cl O8 1.404(8)
Cl O10 1.408(8)
Cl O9 1.428(7)
P O2 1.480(6)
P O1 1.516(5)
P O4 1.581(6)
P O3 1.590(5)
O3 C15 1.460(10)
O4 C14 1.436(13)
O5 C6 1.206(9)
O6 C6 1.318(9)
C1 N1 1.329(11)
C1 N2 1.351(9)
C1 C2 1.448(11)
C2 C3 1.364(13)
C3 C4 1.398(12)
C4 C5 1.381(11)
C5 N2 1.378(10)
C5 C6 1.488(11)
C7 N3 1.509(9)
C7 C8 1.511(11)
C8 N5 1.353(10)
C8 C9 1.389(11)
C9 C10 1.362(13)
C10 C11 1.403(13)
C11 C12 1.378(12)
C12 N5 1.343(10)
C12 C13 1.510(11)
C13 N4 1.504(10)
